data_7200316
loop_
_publ_author_name
'Yang, Guang'
'Zhang, Pei-Pei'
'Liu, Li-Li'
'Kou, Jun-Feng'
'Hou, Hong-Wei'
'Fan, Yao-Ting'

_publ_section_title
;
 3D binary silver(I) 1,2,4-triazolates: syntheses, structures and
 topologies
;
_journal_issue 4
_journal_name_full CrystEngComm
_journal_page_first 663
_journal_paper_doi 10.1039/b813024h
_journal_volume 11
_journal_year 2009
_chemical_formula_sum 'C24 H42 Ag3 N9'
_chemical_formula_weight 780.28
_chemical_name_systematic
;
?
;
_space_group_IT_number 14
_symmetry_cell_setting monoclinic
_symmetry_space_group_name_Hall '-P 2yn'
_symmetry_space_group_name_H-M 'P 1 21/n 1'
_atom_sites_solution_hydrogens geom
_atom_sites_solution_primary direct
_atom_sites_solution_secondary difmap
_audit_creation_method SHELXL-97
_cell_angle_alpha 90.00
_cell_angle_beta 96.64(3)
_cell_angle_gamma 90.00
_cell_formula_units_Z 4
_cell_length_a 10.158(2)
_cell_length_b 18.547(4)
_cell_length_c 17.533(4)
_cell_measurement_temperature 298(2)
_cell_volume 3281.1(12)
_computing_cell_refinement 'Bruker SMART'
_computing_data_collection 'Bruker SMART'
_computing_data_reduction 'Bruker SHELXTL'
_computing_molecular_graphics 'Bruker SHELXTL'
_computing_publication_material 'Bruker SHELXTL'
_computing_structure_refinement 'SHELXL-97 (Sheldrick, 1997)'
_computing_structure_solution 'SHELXS-97 (Sheldrick, 1990)'
_diffrn_ambient_temperature 298(2)
_diffrn_measured_fraction_theta_full 0.968
_diffrn_measured_fraction_theta_max 0.968
_diffrn_measurement_device_type 'CCD area detector'
_diffrn_measurement_method 'phi and omega scans'
_diffrn_radiation_monochromator graphite
_diffrn_radiation_source 'fine-focus sealed tube'
_diffrn_radiation_type MoK\a
_diffrn_radiation_wavelength 0.71073
_diffrn_reflns_av_R_equivalents 0.0217
_diffrn_reflns_av_sigmaI/netI 0.0273
_diffrn_reflns_limit_h_max 13
_diffrn_reflns_limit_h_min -12
_diffrn_reflns_limit_k_max 24
_diffrn_reflns_limit_k_min -22
_diffrn_reflns_limit_l_max 23
_diffrn_reflns_limit_l_min -23
_diffrn_reflns_number 20661
_diffrn_reflns_theta_full 28.23
_diffrn_reflns_theta_max 28.23
_diffrn_reflns_theta_min 2.47
_exptl_absorpt_coefficient_mu 1.799
_exptl_absorpt_correction_T_max 0.8130
_exptl_absorpt_correction_T_min 0.5716
_exptl_absorpt_correction_type multi-scan
_exptl_absorpt_process_details 'SADABS (Sheldrick, 1996)'
_exptl_crystal_colour colorless
_exptl_crystal_density_diffrn 1.580
_exptl_crystal_density_method 'not measured'
_exptl_crystal_description prism
_exptl_crystal_F_000 1560
_exptl_crystal_size_max 0.35
_exptl_crystal_size_mid 0.24
_exptl_crystal_size_min 0.12
_refine_diff_density_max 0.676
_refine_diff_density_min -0.408
_refine_diff_density_rms 0.066
_refine_ls_extinction_method none
_refine_ls_goodness_of_fit_ref 1.011
_refine_ls_hydrogen_treatment constr
_refine_ls_matrix_type full
_refine_ls_number_parameters 366
_refine_ls_number_reflns 7857
_refine_ls_number_restraints 23
_refine_ls_restrained_S_all 1.019
_refine_ls_R_factor_all 0.0489
_refine_ls_R_factor_gt 0.0309
_refine_ls_shift/su_max 0.036
_refine_ls_shift/su_mean 0.001
_refine_ls_structure_factor_coef Fsqd
_refine_ls_weighting_details 'calc w=1/[\s^2^(Fo^2^)+(0.0410P)^2^+1.1719P] where P=(Fo^2^+2Fc^2^)/3'
_refine_ls_weighting_scheme calc
_refine_ls_wR_factor_gt 0.0764
_refine_ls_wR_factor_ref 0.0862
_reflns_number_gt 5796
_reflns_number_total 7857
_reflns_threshold_expression >2sigma(I)
_cod_data_source_file b813024h.txt
_cod_data_source_block AgPr2tz
_cod_original_cell_volume 3281.1(11)
_cod_original_sg_symbol_H-M P2(1)/n
_cod_database_code 7200316

loop_
_symmetry_equiv_pos_as_xyz
'x, y, z'
'-x+1/2, y+1/2, -z+1/2'
'-x, -y, -z'
'x-1/2, -y-1/2, z-1/2'

loop_
_atom_site_label
_atom_site_type_symbol
_atom_site_fract_x
_atom_site_fract_y
_atom_site_fract_z
_atom_site_U_iso_or_equiv
_atom_site_adp_type
_atom_site_occupancy
_atom_site_symmetry_multiplicity
_atom_site_calc_flag
_atom_site_refinement_flags
_atom_site_disorder_assembly
_atom_site_disorder_group
Ag1 Ag 0.419058(19) 0.019796(10) 0.644316(12) 0.06507(6) Uani 1 1 d . . .
Ag2 Ag 0.621575(18) 0.087504(9) 0.528240(9) 0.05443(5) Uani 1 1 d . . .
Ag3 Ag 0.078359(18) 0.184422(9) 0.312749(10) 0.05633(5) Uani 1 1 d . . .
N1 N 0.50319(19) 0.12167(10) 0.67834(11) 0.0591(5) Uani 1 1 d . . .
N2 N 0.59620(19) 0.15194(10) 0.63771(11) 0.0568(5) Uani 1 1 d . . .
N3 N 0.56182(18) 0.22498(10) 0.73327(11) 0.0583(5) Uani 1 1 d . . .
N4 N 0.76230(19) 0.09276(10) 0.43816(10) 0.0546(5) Uani 1 1 d . . .
N5 N 0.71699(18) 0.06668(11) 0.36626(11) 0.0569(5) Uani 1 1 d . . .
N6 N 0.89541(18) 0.13318(11) 0.35504(11) 0.0582(5) Uani 1 1 d . . .
N7 N 0.41466(19) 0.09016(9) 0.45570(11) 0.0543(5) Uani 1 1 d . . .
N8 N 0.36472(19) 0.02986(9) 0.41725(11) 0.0547(5) Uani 1 1 d . . .
N9 N 0.24711(19) 0.12389(10) 0.37103(12) 0.0570(5) Uani 1 1 d . . .
C1 C 0.4842(2) 0.16683(13) 0.73421(14) 0.0593(6) Uani 1 1 d . B .
C2 C 0.3897(3) 0.15427(18) 0.79212(17) 0.0947(9) Uani 1 1 d DU . .
H2A H 0.3404 0.1102 0.7798 0.114 Uiso 1 1 calc R A 1
H2B H 0.3270 0.1938 0.7907 0.114 Uiso 1 1 calc R A 1
C3A C 0.4675(17) 0.1481(8) 0.8753(6) 0.122(4) Uani 0.229(4) 1 d PDU B 1
H3A1 H 0.4926 0.1953 0.8962 0.147 Uiso 0.229(4) 1 calc PR B 1
H3A2 H 0.5462 0.1185 0.8753 0.147 Uiso 0.229(4) 1 calc PR B 1
C4A C 0.3573(19) 0.1097(12) 0.9229(9) 0.150(7) Uani 0.229(4) 1 d PDU B 1
C3B C 0.4463(7) 0.1148(5) 0.8585(4) 0.194(4) Uani 0.771(4) 1 d PDU B 2
H3B1 H 0.4121 0.1414 0.8995 0.232 Uiso 0.771(4) 1 calc PR B 2
H3B2 H 0.3943 0.0708 0.8538 0.232 Uiso 0.771(4) 1 calc PR B 2
C4B C 0.5445(11) 0.0943(7) 0.8884(6) 0.290(6) Uani 0.771(4) 1 d PDU B 2
H4B1 H 0.5799 0.0584 0.8570 0.435 Uiso 0.771(4) 1 calc PR B 2
H4B2 H 0.5307 0.0734 0.9370 0.435 Uiso 0.771(4) 1 calc PR B 2
H4B3 H 0.6058 0.1337 0.8965 0.435 Uiso 0.771(4) 1 calc PR B 2
C5 C 0.6286(2) 0.21361(13) 0.67193(14) 0.0599(6) Uani 1 1 d . . .
C6 C 0.7315(3) 0.26497(18) 0.6484(2) 0.1206(11) Uani 1 1 d U . .
H6A H 0.7774 0.2876 0.6937 0.145 Uiso 1 1 calc R . .
H6B H 0.7962 0.2383 0.6230 0.145 Uiso 1 1 calc R . .
C7 C 0.6703(7) 0.3217(3) 0.5955(4) 0.250(3) Uani 1 1 d U . .
H7A H 0.6061 0.3498 0.6198 0.301 Uiso 1 1 calc R . .
H7B H 0.6270 0.3007 0.5485 0.301 Uiso 1 1 calc R . .
C8 C 0.7950(9) 0.3702(4) 0.5791(6) 0.457(4) Uani 1 1 d U . .
H8A H 0.8726 0.3542 0.6110 0.686 Uiso 1 1 calc R . .
H8B H 0.7778 0.4198 0.5902 0.686 Uiso 1 1 calc R . .
H8C H 0.8091 0.3656 0.5261 0.686 Uiso 1 1 calc R . .
C9 C 0.8678(2) 0.13140(12) 0.42869(13) 0.0516(6) Uani 1 1 d . . .
C10 C 0.9514(3) 0.16534(16) 0.49432(15) 0.0739(8) Uani 1 1 d . . .
H10A H 0.8946 0.1886 0.5278 0.089 Uiso 1 1 calc R . .
H10B H 1.0069 0.2021 0.4751 0.089 Uiso 1 1 calc R . .
C11 C 1.0412(4) 0.1083(2) 0.5415(2) 0.1236(15) Uani 1 1 d . . .
H11A H 0.9858 0.0699 0.5575 0.148 Uiso 1 1 calc R . .
H11B H 1.1017 0.0874 0.5087 0.148 Uiso 1 1 calc R . .
C12 C 1.1185(5) 0.1396(3) 0.6100(3) 0.182(3) Uani 1 1 d . . .
H12A H 1.1716 0.1027 0.6368 0.273 Uiso 1 1 calc R . .
H12B H 1.0591 0.1595 0.6433 0.273 Uiso 1 1 calc R . .
H12C H 1.1751 0.1770 0.5945 0.273 Uiso 1 1 calc R . .
C13 C 0.7997(2) 0.09160(13) 0.31863(14) 0.0595(7) Uani 1 1 d . B .
C14 C 0.7832(3) 0.0761(2) 0.23448(16) 0.0947(10) Uani 1 1 d U . .
H14A H 0.8678 0.0851 0.2156 0.114 Uiso 1 1 calc R B 1
H14B H 0.7650 0.0250 0.2280 0.114 Uiso 1 1 calc R B 1
C15A C 0.680(2) 0.1157(13) 0.1837(11) 0.191(7) Uani 0.229(4) 1 d PDU B 1
H15A H 0.7327 0.1397 0.1484 0.229 Uiso 0.229(4) 1 calc PR B 1
H15B H 0.6356 0.0769 0.1540 0.229 Uiso 0.229(4) 1 calc PR B 1
C16A C 0.576(4) 0.165(3) 0.188(2) 0.387(14) Uani 0.229(4) 1 d PDU B 1
C15B C 0.7480(8) 0.1402(4) 0.1859(3) 0.188(3) Uani 0.771(4) 1 d PU B 2
H15C H 0.8159 0.1768 0.1963 0.226 Uiso 0.771(4) 1 calc PR B 2
H15D H 0.6648 0.1601 0.1984 0.226 Uiso 0.771(4) 1 calc PR B 2
C16B C 0.7347(9) 0.1197(5) 0.0993(3) 0.229(4) Uani 0.771(4) 1 d PU B 2
H16D H 0.8106 0.0921 0.0890 0.344 Uiso 0.771(4) 1 calc PR B 2
H16E H 0.7294 0.1628 0.0688 0.344 Uiso 0.771(4) 1 calc PR B 2
H16F H 0.6559 0.0916 0.0867 0.344 Uiso 0.771(4) 1 calc PR B 2
C17 C 0.3429(2) 0.14457(12) 0.42731(15) 0.0582(7) Uani 1 1 d . . .
C18 C 0.3649(3) 0.22077(14) 0.4538(2) 0.0930(11) Uani 1 1 d . . .
H18A H 0.2824 0.2398 0.4684 0.112 Uiso 1 1 calc R . .
H18B H 0.4293 0.2210 0.4992 0.112 Uiso 1 1 calc R . .
C19 C 0.4125(5) 0.2692(2) 0.3952(3) 0.1476(19) Uani 1 1 d . . .
H19A H 0.3451 0.2720 0.3513 0.177 Uiso 1 1 calc R . .
H19B H 0.4244 0.3173 0.4167 0.177 Uiso 1 1 calc R . .
C20 C 0.5342(5) 0.2461(2) 0.3696(4) 0.188(3) Uani 1 1 d . . .
H20A H 0.5590 0.2790 0.3315 0.282 Uiso 1 1 calc R . .
H20B H 0.5230 0.1987 0.3478 0.282 Uiso 1 1 calc R . .
H20C H 0.6023 0.2450 0.4124 0.282 Uiso 1 1 calc R . .
C21 C 0.2656(2) 0.05221(13) 0.36771(14) 0.0580(6) Uani 1 1 d . . .
C22 C 0.1807(4) 0.00227(16) 0.31510(19) 0.0951(11) Uani 1 1 d U . .
H22A H 0.1976 -0.0470 0.3320 0.114 Uiso 1 1 calc R . .
H22B H 0.0882 0.0127 0.3191 0.114 Uiso 1 1 calc R . .
C23 C 0.2043(6) 0.0084(3) 0.2365(3) 0.163(2) Uani 1 1 d U . .
H23A H 0.2970 -0.0005 0.2316 0.195 Uiso 1 1 calc R . .
H23B H 0.1819 0.0565 0.2175 0.195 Uiso 1 1 calc R . .
C24 C 0.1151(8) -0.0491(4) 0.1889(4) 0.282(4) Uani 1 1 d U . .
H24A H 0.1689 -0.0891 0.1768 0.424 Uiso 1 1 calc R . .
H24B H 0.0746 -0.0275 0.1422 0.424 Uiso 1 1 calc R . .
H24C H 0.0475 -0.0657 0.2186 0.424 Uiso 1 1 calc R . .

loop_
_atom_site_aniso_label
_atom_site_aniso_U_11
_atom_site_aniso_U_22
_atom_site_aniso_U_33
_atom_site_aniso_U_23
_atom_site_aniso_U_13
_atom_site_aniso_U_12
Ag1 0.06793(11) 0.05344(10) 0.07549(12) -0.01698(9) 0.01528(9) -0.02019(8)
Ag2 0.06487(10) 0.05199(10) 0.04782(8) 0.00057(7) 0.01252(7) 0.00414(8)
Ag3 0.06349(10) 0.04618(9) 0.05994(10) 0.01523(7) 0.00981(8) 0.00269(8)
N1 0.0636(11) 0.0527(11) 0.0641(11) -0.0198(9) 0.0201(9) -0.0156(9)
N2 0.0641(11) 0.0487(10) 0.0607(10) -0.0155(9) 0.0206(9) -0.0089(9)
N3 0.0607(11) 0.0516(10) 0.0649(11) -0.0236(9) 0.0172(9) -0.0102(9)
N4 0.0579(10) 0.0544(11) 0.0534(10) -0.0067(8) 0.0143(8) -0.0136(9)
N5 0.0579(10) 0.0572(11) 0.0578(10) -0.0112(9) 0.0160(8) -0.0189(9)
N6 0.0537(10) 0.0636(12) 0.0584(11) 0.0040(9) 0.0110(9) -0.0125(9)
N7 0.0524(10) 0.0391(9) 0.0694(12) -0.0057(9) -0.0009(9) 0.0009(8)
N8 0.0607(11) 0.0375(9) 0.0638(11) 0.0012(8) -0.0021(9) 0.0027(8)
N9 0.0551(11) 0.0396(10) 0.0741(12) 0.0084(9) -0.0013(10) 0.0029(8)
C1 0.0589(13) 0.0584(13) 0.0632(13) -0.0189(11) 0.0189(11) -0.0152(11)
C2 0.1057(19) 0.088(2) 0.1007(18) -0.0325(16) 0.0538(15) -0.0344(16)
C3A 0.241(10) 0.086(8) 0.055(5) -0.041(5) 0.080(5) -0.080(8)
C4A 0.184(12) 0.183(17) 0.094(7) -0.024(9) 0.071(9) -0.074(12)
C3B 0.162(5) 0.314(11) 0.111(4) 0.035(5) 0.040(4) -0.046(6)
C4B 0.226(9) 0.456(17) 0.185(8) 0.126(9) 0.009(6) 0.014(9)
C5 0.0622(13) 0.0496(12) 0.0714(14) -0.0179(11) 0.0230(11) -0.0104(11)
C6 0.161(2) 0.0803(19) 0.140(2) -0.0442(16) 0.1038(18) -0.0414(18)
C7 0.350(7) 0.215(5) 0.184(5) 0.067(4) 0.020(5) -0.155(4)
C8 0.697(8) 0.205(5) 0.559(10) -0.053(6) 0.449(8) -0.228(6)
C9 0.0488(11) 0.0534(13) 0.0530(12) -0.0013(10) 0.0072(10) -0.0105(10)
C10 0.0675(15) 0.0860(19) 0.0682(15) -0.0083(14) 0.0073(13) -0.0186(14)
C11 0.124(3) 0.148(4) 0.090(2) -0.004(3) -0.022(2) -0.005(3)
C12 0.164(4) 0.249(7) 0.115(3) -0.034(4) -0.056(3) 0.015(4)
C13 0.0592(13) 0.0653(15) 0.0550(12) -0.0015(11) 0.0115(11) -0.0126(11)
C14 0.102(2) 0.125(3) 0.0602(15) -0.0142(16) 0.0226(14) -0.0405(18)
C15A 0.178(11) 0.246(17) 0.124(11) -0.102(9) -0.087(9) 0.029(9)
C16A 0.455(14) 0.50(3) 0.19(3) -0.01(3) -0.04(2) 0.303(13)
C15B 0.290(8) 0.189(5) 0.065(3) 0.031(3) -0.064(4) -0.111(5)
C16B 0.360(10) 0.251(8) 0.063(3) 0.023(4) -0.035(5) -0.136(7)
C17 0.0498(12) 0.0440(12) 0.0799(16) -0.0007(12) 0.0034(12) 0.0007(10)
C18 0.089(2) 0.0447(14) 0.136(3) -0.0103(17) -0.027(2) 0.0096(14)
C19 0.186(4) 0.064(2) 0.184(4) 0.015(3) -0.014(4) -0.032(3)
C20 0.123(3) 0.102(3) 0.349(8) 0.049(4) 0.069(4) 0.001(3)
C21 0.0610(14) 0.0436(12) 0.0669(14) 0.0032(11) -0.0034(12) -0.0001(11)
C22 0.111(2) 0.0611(17) 0.101(2) -0.0068(16) -0.0417(19) 0.0164(16)
C23 0.245(6) 0.124(3) 0.106(3) -0.024(3) -0.033(3) 0.002(4)
C24 0.367(9) 0.208(5) 0.229(5) -0.135(4) -0.149(5) 0.049(6)

loop_
_atom_type_symbol
_atom_type_description
_atom_type_scat_dispersion_real
_atom_type_scat_dispersion_imag
_atom_type_scat_source
C C 0.0033 0.0016 'International Tables Vol C Tables 4.2.6.8 and 6.1.1.4'
H H 0.0000 0.0000 'International Tables Vol C Tables 4.2.6.8 and 6.1.1.4'
N N 0.0061 0.0033 'International Tables Vol C Tables 4.2.6.8 and 6.1.1.4'
Ag Ag -0.8971 1.1015 'International Tables Vol C Tables 4.2.6.8 and 6.1.1.4'

loop_
_geom_angle_atom_site_label_1
_geom_angle_atom_site_label_2
_geom_angle_atom_site_label_3
_geom_angle
_geom_angle_site_symmetry_1
_geom_angle_site_symmetry_3
_geom_angle_publ_flag
N5 Ag1 N1 159.34(8) 3_656 . ?
N5 Ag1 Ag2 133.03(5) 3_656 . ?
N1 Ag1 Ag2 64.99(5) . . ?
N4 Ag2 N2 134.76(7) . . ?
N4 Ag2 N7 102.83(7) . . ?
N2 Ag2 N7 105.29(7) . . ?
N4 Ag2 N8 108.03(7) . 3_656 ?
N2 Ag2 N8 98.48(7) . 3_656 ?
N7 Ag2 N8 104.27(6) . 3_656 ?
N4 Ag2 Ag1 159.96(5) . . ?
N2 Ag2 Ag1 62.99(5) . . ?
N7 Ag2 Ag1 75.97(5) . . ?
N8 Ag2 Ag1 54.23(5) 3_656 . ?
N3 Ag3 N9 133.60(7) 4_565 . ?
N3 Ag3 N6 121.54(7) 4_565 1_455 ?
N9 Ag3 N6 104.85(7) . 1_455 ?
C1 N1 N2 107.17(18) . . ?
C1 N1 Ag1 133.03(16) . . ?
N2 N1 Ag1 119.80(14) . . ?
C5 N2 N1 105.70(18) . . ?
C5 N2 Ag2 141.80(16) . . ?
N1 N2 Ag2 111.84(13) . . ?
C1 N3 C5 103.57(19) . . ?
C1 N3 Ag3 128.07(16) . 4_666 ?
C5 N3 Ag3 128.36(15) . 4_666 ?
C9 N4 N5 105.45(18) . . ?
C9 N4 Ag2 134.80(15) . . ?
N5 N4 Ag2 117.02(13) . . ?
C13 N5 N4 106.44(18) . . ?
C13 N5 Ag1 131.42(16) . 3_656 ?
N4 N5 Ag1 119.52(14) . 3_656 ?
C13 N6 C9 102.79(19) . . ?
C13 N6 Ag3 130.95(16) . 1_655 ?
C9 N6 Ag3 125.83(15) . 1_655 ?
C17 N7 N8 106.46(18) . . ?
C17 N7 Ag2 130.70(15) . . ?
N8 N7 Ag2 120.68(13) . . ?
C21 N8 N7 106.15(18) . . ?
C21 N8 Ag2 123.93(15) . 3_656 ?
N7 N8 Ag2 123.24(14) . 3_656 ?
C21 N9 C17 102.62(19) . . ?
C21 N9 Ag3 126.15(16) . . ?
C17 N9 Ag3 130.36(15) . . ?
N1 C1 N3 111.4(2) . . ?
N1 C1 C2 124.5(2) . . ?
N3 C1 C2 124.1(2) . . ?
C3B C2 C1 113.7(4) . . ?
C3B C2 C3A 26.6(6) . . ?
C1 C2 C3A 110.3(6) . . ?
C3B C2 H2A 84.2 . . ?
C1 C2 H2A 109.6 . . ?
C3A C2 H2A 109.6 . . ?
C3B C2 H2B 127.4 . . ?
C1 C2 H2B 109.6 . . ?
C3A C2 H2B 109.6 . . ?
H2A C2 H2B 108.1 . . ?
C2 C3A C4A 101.7(11) . . ?
C2 C3A H3A1 111.4 . . ?
C4A C3A H3A1 111.4 . . ?
C2 C3A H3A2 111.4 . . ?
C4A C3A H3A2 111.4 . . ?
H3A1 C3A H3A2 109.3 . . ?
C4B C3B C2 142.3(9) . . ?
C4B C3B H3B1 101.4 . . ?
C2 C3B H3B1 101.4 . . ?
C4B C3B H3B2 101.4 . . ?
C2 C3B H3B2 101.4 . . ?
H3B1 C3B H3B2 104.6 . . ?
C3B C4B H4B1 109.5 . . ?
C3B C4B H4B2 109.5 . . ?
H4B1 C4B H4B2 109.5 . . ?
C3B C4B H4B3 109.5 . . ?
H4B1 C4B H4B3 109.5 . . ?
H4B2 C4B H4B3 109.5 . . ?
N2 C5 N3 112.1(2) . . ?
N2 C5 C6 124.7(2) . . ?
N3 C5 C6 123.2(2) . . ?
C7 C6 C5 111.4(4) . . ?
C7 C6 H6A 109.4 . . ?
C5 C6 H6A 109.4 . . ?
C7 C6 H6B 109.4 . . ?
C5 C6 H6B 109.4 . . ?
H6A C6 H6B 108.0 . . ?
C6 C7 C8 103.1(6) . . ?
C6 C7 H7A 111.1 . . ?
C8 C7 H7A 111.1 . . ?
C6 C7 H7B 111.1 . . ?
C8 C7 H7B 111.1 . . ?
H7A C7 H7B 109.1 . . ?
C7 C8 H8A 109.5 . . ?
C7 C8 H8B 109.5 . . ?
H8A C8 H8B 109.5 . . ?
C7 C8 H8C 109.5 . . ?
H8A C8 H8C 109.5 . . ?
H8B C8 H8C 109.5 . . ?
N4 C9 N6 113.28(19) . . ?
N4 C9 C10 122.2(2) . . ?
N6 C9 C10 124.4(2) . . ?
C9 C10 C11 111.6(3) . . ?
C9 C10 H10A 109.3 . . ?
C11 C10 H10A 109.3 . . ?
C9 C10 H10B 109.3 . . ?
C11 C10 H10B 109.3 . . ?
H10A C10 H10B 108.0 . . ?
C12 C11 C10 112.7(4) . . ?
C12 C11 H11A 109.0 . . ?
C10 C11 H11A 109.0 . . ?
C12 C11 H11B 109.0 . . ?
C10 C11 H11B 109.0 . . ?
H11A C11 H11B 107.8 . . ?
C11 C12 H12A 109.5 . . ?
C11 C12 H12B 109.5 . . ?
H12A C12 H12B 109.5 . . ?
C11 C12 H12C 109.5 . . ?
H12A C12 H12C 109.5 . . ?
H12B C12 H12C 109.5 . . ?
N5 C13 N6 112.0(2) . . ?
N5 C13 C14 123.0(2) . . ?
N6 C13 C14 124.9(2) . . ?
C15A C14 C15B 32.2(10) . . ?
C15A C14 C13 119.2(8) . . ?
C15B C14 C13 113.9(4) . . ?
C15A C14 H14A 107.5 . . ?
C15B C14 H14A 80.3 . . ?
C13 C14 H14A 107.5 . . ?
C15A C14 H14B 107.5 . . ?
C15B C14 H14B 133.4 . . ?
C13 C14 H14B 107.5 . . ?
H14A C14 H14B 107.0 . . ?
C16A C15A C14 140(2) . . ?
C16A C15A H15A 102.0 . . ?
C14 C15A H15A 102.0 . . ?
C16A C15A H15B 101.9 . . ?
C14 C15A H15B 101.9 . . ?
H15A C15A H15B 104.7 . . ?
C14 C15B C16B 110.7(6) . . ?
C14 C15B H15C 109.5 . . ?
C16B C15B H15C 109.5 . . ?
C14 C15B H15D 109.5 . . ?
C16B C15B H15D 109.5 . . ?
H15C C15B H15D 108.1 . . ?
C15B C16B H16D 109.5 . . ?
C15B C16B H16E 109.5 . . ?
H16D C16B H16E 109.5 . . ?
C15B C16B H16F 109.5 . . ?
H16D C16B H16F 109.5 . . ?
H16E C16B H16F 109.5 . . ?
N7 C17 N9 112.3(2) . . ?
N7 C17 C18 123.6(2) . . ?
N9 C17 C18 124.1(2) . . ?
C19 C18 C17 113.9(3) . . ?
C19 C18 H18A 108.8 . . ?
C17 C18 H18A 108.8 . . ?
C19 C18 H18B 108.8 . . ?
C17 C18 H18B 108.8 . . ?
H18A C18 H18B 107.7 . . ?
C20 C19 C18 113.4(4) . . ?
C20 C19 H19A 108.9 . . ?
C18 C19 H19A 108.9 . . ?
C20 C19 H19B 108.9 . . ?
C18 C19 H19B 108.9 . . ?
H19A C19 H19B 107.7 . . ?
C19 C20 H20A 109.5 . . ?
C19 C20 H20B 109.5 . . ?
H20A C20 H20B 109.5 . . ?
C19 C20 H20C 109.5 . . ?
H20A C20 H20C 109.5 . . ?
H20B C20 H20C 109.5 . . ?
N8 C21 N9 112.5(2) . . ?
N8 C21 C22 123.4(2) . . ?
N9 C21 C22 124.1(2) . . ?
C23 C22 C21 113.2(3) . . ?
C23 C22 H22A 108.9 . . ?
C21 C22 H22A 108.9 . . ?
C23 C22 H22B 108.9 . . ?
C21 C22 H22B 108.9 . . ?
H22A C22 H22B 107.8 . . ?
C22 C23 C24 107.9(5) . . ?
C22 C23 H23A 110.1 . . ?
C24 C23 H23A 110.1 . . ?
C22 C23 H23B 110.1 . . ?
C24 C23 H23B 110.1 . . ?
H23A C23 H23B 108.4 . . ?
C23 C24 H24A 109.5 . . ?
C23 C24 H24B 109.5 . . ?
H24A C24 H24B 109.5 . . ?
C23 C24 H24C 109.5 . . ?
H24A C24 H24C 109.5 . . ?
H24B C24 H24C 109.5 . . ?

loop_
_geom_bond_atom_site_label_1
_geom_bond_atom_site_label_2
_geom_bond_distance
_geom_bond_site_symmetry_2
_geom_bond_publ_flag
Ag1 N5 2.1113(19) 3_656 ?
Ag1 N1 2.1304(19) . ?
Ag1 Ag2 3.3043(8) . ?
Ag2 N4 2.252(2) . ?
Ag2 N2 2.3007(19) . ?
Ag2 N7 2.328(2) . ?
Ag2 N8 2.3750(18) 3_656 ?
Ag3 N3 2.1770(18) 4_565 ?
Ag3 N9 2.1995(19) . ?
Ag3 N6 2.2858(19) 1_455 ?
N1 C1 1.320(3) . ?
N1 N2 1.368(3) . ?
N2 C5 1.316(3) . ?
N3 C1 1.337(3) . ?
N3 C5 1.353(3) . ?
N3 Ag3 2.1770(18) 4_666 ?
N4 C9 1.316(3) . ?
N4 N5 1.379(3) . ?
N5 C13 1.334(3) . ?
N5 Ag1 2.1113(19) 3_656 ?
N6 C13 1.343(3) . ?
N6 C9 1.353(3) . ?
N6 Ag3 2.2858(19) 1_655 ?
N7 C17 1.309(3) . ?
N7 N8 1.372(2) . ?
N8 C21 1.318(3) . ?
N8 Ag2 2.3750(18) 3_656 ?
N9 C21 1.345(3) . ?
N9 C17 1.358(3) . ?
C1 C2 1.494(4) . ?
C2 C3B 1.437(8) . ?
C2 C3A 1.580(13) . ?
C2 H2A 0.9700 . ?
C2 H2B 0.9700 . ?
C3A C4A 1.64(2) . ?
C3A H3A1 0.9700 . ?
C3A H3A2 0.9700 . ?
C3B C4B 1.138(11) . ?
C3B H3B1 0.9700 . ?
C3B H3B2 0.9700 . ?
C4B H4B1 0.9600 . ?
C4B H4B2 0.9600 . ?
C4B H4B3 0.9600 . ?
C5 C6 1.507(4) . ?
C6 C7 1.489(7) . ?
C6 H6A 0.9700 . ?
C6 H6B 0.9700 . ?
C7 C8 1.607(9) . ?
C7 H7A 0.9700 . ?
C7 H7B 0.9700 . ?
C8 H8A 0.9600 . ?
C8 H8B 0.9600 . ?
C8 H8C 0.9600 . ?
C9 C10 1.488(3) . ?
C10 C11 1.569(5) . ?
C10 H10A 0.9700 . ?
C10 H10B 0.9700 . ?
C11 C12 1.475(6) . ?
C11 H11A 0.9700 . ?
C11 H11B 0.9700 . ?
C12 H12A 0.9600 . ?
C12 H12B 0.9600 . ?
C12 H12C 0.9600 . ?
C13 C14 1.493(4) . ?
C14 C15A 1.49(2) . ?
C14 C15B 1.482(7) . ?
C14 H14A 0.9700 . ?
C14 H14B 0.9700 . ?
C15A C16A 1.41(3) . ?
C15A H15A 0.9700 . ?
C15A H15B 0.9700 . ?
C15B C16B 1.556(8) . ?
C15B H15C 0.9700 . ?
C15B H15D 0.9700 . ?
C16B H16D 0.9600 . ?
C16B H16E 0.9600 . ?
C16B H16F 0.9600 . ?
C17 C18 1.496(4) . ?
C18 C19 1.487(6) . ?
C18 H18A 0.9700 . ?
C18 H18B 0.9700 . ?
C19 C20 1.429(7) . ?
C19 H19A 0.9700 . ?
C19 H19B 0.9700 . ?
C20 H20A 0.9600 . ?
C20 H20B 0.9600 . ?
C20 H20C 0.9600 . ?
C21 C22 1.506(4) . ?
C22 C23 1.431(6) . ?
C22 H22A 0.9700 . ?
C22 H22B 0.9700 . ?
C23 C24 1.573(7) . ?
C23 H23A 0.9700 . ?
C23 H23B 0.9700 . ?
C24 H24A 0.9600 . ?
C24 H24B 0.9600 . ?
C24 H24C 0.9600 . ?

loop_
_geom_torsion_atom_site_label_1
_geom_torsion_atom_site_label_2
_geom_torsion_atom_site_label_3
_geom_torsion_atom_site_label_4
_geom_torsion
_geom_torsion_site_symmetry_1
_geom_torsion_site_symmetry_2
_geom_torsion_site_symmetry_3
_geom_torsion_site_symmetry_4
_geom_torsion_publ_flag
N5 Ag1 Ag2 N4 -34.04(16) 3_656 . . . ?
N1 Ag1 Ag2 N4 158.28(15) . . . . ?
N5 Ag1 Ag2 N2 170.61(9) 3_656 . . . ?
N1 Ag1 Ag2 N2 2.92(8) . . . . ?
N5 Ag1 Ag2 N7 54.99(9) 3_656 . . . ?
N1 Ag1 Ag2 N7 -112.70(8) . . . . ?
N5 Ag1 Ag2 N8 -64.56(10) 3_656 . . 3_656 ?
N1 Ag1 Ag2 N8 127.75(8) . . . 3_656 ?
N5 Ag1 N1 C1 20.5(4) 3_656 . . . ?
Ag2 Ag1 N1 C1 174.3(2) . . . . ?
N5 Ag1 N1 N2 -158.83(19) 3_656 . . . ?
Ag2 Ag1 N1 N2 -5.05(14) . . . . ?
C1 N1 N2 C5 0.4(3) . . . . ?
Ag1 N1 N2 C5 179.92(16) . . . . ?
C1 N1 N2 Ag2 -172.41(15) . . . . ?
Ag1 N1 N2 Ag2 7.09(19) . . . . ?
N4 Ag2 N2 C5 18.4(3) . . . . ?
N7 Ag2 N2 C5 -108.2(3) . . . . ?
N8 Ag2 N2 C5 144.4(3) 3_656 . . . ?
Ag1 Ag2 N2 C5 -173.2(3) . . . . ?
N4 Ag2 N2 N1 -172.84(13) . . . . ?
N7 Ag2 N2 N1 60.63(15) . . . . ?
N8 Ag2 N2 N1 -46.78(15) 3_656 . . . ?
Ag1 Ag2 N2 N1 -4.45(12) . . . . ?
N2 Ag2 N4 C9 4.4(3) . . . . ?
N7 Ag2 N4 C9 131.7(2) . . . . ?
N8 Ag2 N4 C9 -118.4(2) 3_656 . . . ?
Ag1 Ag2 N4 C9 -144.10(17) . . . . ?
N2 Ag2 N4 N5 -153.77(14) . . . . ?
N7 Ag2 N4 N5 -26.41(16) . . . . ?
N8 Ag2 N4 N5 83.47(16) 3_656 . . . ?
Ag1 Ag2 N4 N5 57.8(2) . . . . ?
C9 N4 N5 C13 0.2(2) . . . . ?
Ag2 N4 N5 C13 164.31(15) . . . . ?
C9 N4 N5 Ag1 163.92(15) . . . 3_656 ?
Ag2 N4 N5 Ag1 -32.0(2) . . . 3_656 ?
N4 Ag2 N7 C17 -84.3(2) . . . . ?
N2 Ag2 N7 C17 59.9(2) . . . . ?
N8 Ag2 N7 C17 163.1(2) 3_656 . . . ?
Ag1 Ag2 N7 C17 116.3(2) . . . . ?
N4 Ag2 N7 N8 76.62(17) . . . . ?
N2 Ag2 N7 N8 -139.19(16) . . . . ?
N8 Ag2 N7 N8 -36.1(2) 3_656 . . . ?
Ag1 Ag2 N7 N8 -82.80(16) . . . . ?
C17 N7 N8 C21 0.2(3) . . . . ?
Ag2 N7 N8 C21 -164.80(16) . . . . ?
C17 N7 N8 Ag2 -152.01(17) . . . 3_656 ?
Ag2 N7 N8 Ag2 43.0(2) . . . 3_656 ?
N3 Ag3 N9 C21 -124.3(2) 4_565 . . . ?
N6 Ag3 N9 C21 57.0(2) 1_455 . . . ?
N3 Ag3 N9 C17 68.3(2) 4_565 . . . ?
N6 Ag3 N9 C17 -110.4(2) 1_455 . . . ?
N2 N1 C1 N3 -1.1(3) . . . . ?
Ag1 N1 C1 N3 179.53(16) . . . . ?
N2 N1 C1 C2 179.9(2) . . . . ?
Ag1 N1 C1 C2 0.5(4) . . . . ?
C5 N3 C1 N1 1.2(3) . . . . ?
Ag3 N3 C1 N1 -178.03(15) 4_666 . . . ?
C5 N3 C1 C2 -179.7(3) . . . . ?
Ag3 N3 C1 C2 1.0(4) 4_666 . . . ?
N1 C1 C2 C3B 87.8(5) . . . . ?
N3 C1 C2 C3B -91.1(5) . . . . ?
N1 C1 C2 C3A 116.3(6) . . . . ?
N3 C1 C2 C3A -62.6(6) . . . . ?
C3B C2 C3A C4A -59.8(15) . . . . ?
C1 C2 C3A C4A -162.5(9) . . . . ?
C1 C2 C3B C4B 11.1(19) . . . . ?
C3A C2 C3B C4B -77(2) . . . . ?
N1 N2 C5 N3 0.4(3) . . . . ?
Ag2 N2 C5 N3 169.55(18) . . . . ?
N1 N2 C5 C6 178.1(3) . . . . ?
Ag2 N2 C5 C6 -12.7(4) . . . . ?
C1 N3 C5 N2 -1.0(3) . . . . ?
Ag3 N3 C5 N2 178.29(15) 4_666 . . . ?
C1 N3 C5 C6 -178.8(3) . . . . ?
Ag3 N3 C5 C6 0.5(4) 4_666 . . . ?
N2 C5 C6 C7 94.4(4) . . . . ?
N3 C5 C6 C7 -88.0(4) . . . . ?
C5 C6 C7 C8 179.2(5) . . . . ?
N5 N4 C9 N6 0.4(3) . . . . ?
Ag2 N4 C9 N6 -159.45(16) . . . . ?
N5 N4 C9 C10 -176.0(2) . . . . ?
Ag2 N4 C9 C10 24.1(4) . . . . ?
C13 N6 C9 N4 -0.9(3) . . . . ?
Ag3 N6 C9 N4 -174.07(15) 1_655 . . . ?
C13 N6 C9 C10 175.5(2) . . . . ?
Ag3 N6 C9 C10 2.3(3) 1_655 . . . ?
N4 C9 C10 C11 75.5(3) . . . . ?
N6 C9 C10 C11 -100.5(3) . . . . ?
C9 C10 C11 C12 -176.1(4) . . . . ?
N4 N5 C13 N6 -0.8(3) . . . . ?
Ag1 N5 C13 N6 -161.78(16) 3_656 . . . ?
N4 N5 C13 C14 -179.0(3) . . . . ?
Ag1 N5 C13 C14 20.0(4) 3_656 . . . ?
C9 N6 C13 N5 1.0(3) . . . . ?
Ag3 N6 C13 N5 173.71(16) 1_655 . . . ?
C9 N6 C13 C14 179.2(3) . . . . ?
Ag3 N6 C13 C14 -8.1(4) 1_655 . . . ?
N5 C13 C14 C15A 76.5(12) . . . . ?
N6 C13 C14 C15A -101.5(12) . . . . ?
N5 C13 C14 C15B 112.1(5) . . . . ?
N6 C13 C14 C15B -65.9(5) . . . . ?
C15B C14 C15A C16A -95(4) . . . . ?
C13 C14 C15A C16A -5(5) . . . . ?
C15A C14 C15B C16B -73.6(16) . . . . ?
C13 C14 C15B C16B 179.2(5) . . . . ?
N8 N7 C17 N9 -0.4(3) . . . . ?
Ag2 N7 C17 N9 162.52(16) . . . . ?
N8 N7 C17 C18 180.0(3) . . . . ?
Ag2 N7 C17 C18 -17.1(4) . . . . ?
C21 N9 C17 N7 0.4(3) . . . . ?
Ag3 N9 C17 N7 170.03(16) . . . . ?
C21 N9 C17 C18 -179.9(3) . . . . ?
Ag3 N9 C17 C18 -10.3(4) . . . . ?
N7 C17 C18 C19 112.6(3) . . . . ?
N9 C17 C18 C19 -67.0(4) . . . . ?
C17 C18 C19 C20 -58.5(5) . . . . ?
N7 N8 C21 N9 0.1(3) . . . . ?
Ag2 N8 C21 N9 152.03(16) 3_656 . . . ?
N7 N8 C21 C22 -178.2(3) . . . . ?
Ag2 N8 C21 C22 -26.3(4) 3_656 . . . ?
C17 N9 C21 N8 -0.3(3) . . . . ?
Ag3 N9 C21 N8 -170.49(16) . . . . ?
C17 N9 C21 C22 178.0(3) . . . . ?
Ag3 N9 C21 C22 7.8(4) . . . . ?
N8 C21 C22 C23 -108.5(4) . . . . ?
N9 C21 C22 C23 73.4(4) . . . . ?
C21 C22 C23 C24 177.2(4) . . . . ?
